data_4083780
loop_
_publ_author_name
'Bernhammer, Jan C.'
'Chong, Ning Xi'
'Jothibasu, Ramasamy'
'Zhou, Binbin'
'Huynh, Han Vinh'

_publ_section_title
;
 Palladium(II) Complexes Bearing an Indazole-Derived N-Heterocyclic
 Carbene and Phosphine Coligands as Catalysts for the Sonogashira
 Coupling and the Hydroamination of Alkynes
;
_journal_name_full Organometallics
_journal_page_first 140627160434001
_journal_paper_doi 10.1021/om500566n
_journal_year 2014
_chemical_formula_sum 'C12 H13 Br2 N3 Pd'
_chemical_formula_weight 465.47
_chemical_name_systematic
; 
 ? 
;
_space_group_IT_number 14
_symmetry_cell_setting monoclinic
_symmetry_space_group_name_Hall '-P 2yn'
_symmetry_space_group_name_H-M 'P 1 21/n 1'
_atom_sites_solution_hydrogens geom
_atom_sites_solution_primary direct
_atom_sites_solution_secondary difmap
_audit_creation_method SHELXL-97
_cell_angle_alpha 90.00
_cell_angle_beta 90.10(2)
_cell_angle_gamma 90.00
_cell_formula_units_Z 4
_cell_length_a 9.4099(17)
_cell_length_b 12.173(3)
_cell_length_c 12.280(2)
_cell_measurement_reflns_used 4429
_cell_measurement_temperature 100(2)
_cell_measurement_theta_max 27.46
_cell_measurement_theta_min 2.36
_cell_volume 1406.6(5)
_computing_cell_refinement 'Bruker SMART'
_computing_data_collection 'Bruker SMART'
_computing_data_reduction 'Bruker SAINT'
_computing_molecular_graphics 'Bruker SHELXTL'
_computing_publication_material 'Bruker SHELXTL'
_computing_structure_refinement 'SHELXL-97 (Sheldrick, 1997)'
_computing_structure_solution 'SHELXS-97 (Sheldrick, 1990)'
_diffrn_ambient_temperature 100(2)
_diffrn_measured_fraction_theta_full 0.998
_diffrn_measured_fraction_theta_max 0.998
_diffrn_measurement_device_type 'CCD area detector'
_diffrn_measurement_method 'phi and omega scans'
_diffrn_radiation_monochromator graphite
_diffrn_radiation_source 'fine-focus sealed tube'
_diffrn_radiation_type MoK\a
_diffrn_radiation_wavelength 0.71073
_diffrn_reflns_av_R_equivalents 0.0282
_diffrn_reflns_av_sigmaI/netI 0.0302
_diffrn_reflns_limit_h_max 12
_diffrn_reflns_limit_h_min -7
_diffrn_reflns_limit_k_max 15
_diffrn_reflns_limit_k_min -15
_diffrn_reflns_limit_l_max 15
_diffrn_reflns_limit_l_min -15
_diffrn_reflns_number 9583
_diffrn_reflns_theta_full 27.46
_diffrn_reflns_theta_max 27.46
_diffrn_reflns_theta_min 2.36
_exptl_absorpt_coefficient_mu 6.985
_exptl_absorpt_correction_T_max 0.5418
_exptl_absorpt_correction_T_min 0.2284
_exptl_absorpt_correction_type multi-scan
_exptl_absorpt_process_details 'Sadabs, (Sheldrick 2001)'
_exptl_crystal_colour Yellow
_exptl_crystal_density_diffrn 2.198
_exptl_crystal_density_meas ?
_exptl_crystal_density_method 'not measured'
_exptl_crystal_description Block
_exptl_crystal_F_000 888
_exptl_crystal_size_max 0.30
_exptl_crystal_size_mid 0.14
_exptl_crystal_size_min 0.10
_refine_diff_density_max 0.863
_refine_diff_density_min -0.336
_refine_diff_density_rms 0.112
_refine_ls_extinction_method none
_refine_ls_goodness_of_fit_ref 1.054
_refine_ls_hydrogen_treatment constr
_refine_ls_matrix_type full
_refine_ls_number_parameters 164
_refine_ls_number_reflns 3206
_refine_ls_number_restraints 0
_refine_ls_restrained_S_all 1.054
_refine_ls_R_factor_all 0.0278
_refine_ls_R_factor_gt 0.0243
_refine_ls_shift/su_max 0.001
_refine_ls_shift/su_mean 0.000
_refine_ls_structure_factor_coef Fsqd
_refine_ls_weighting_details 'calc w=1/[\s^2^(Fo^2^)+(0.0271P)^2^+0.9366P] where P=(Fo^2^+2Fc^2^)/3'
_refine_ls_weighting_scheme calc
_refine_ls_wR_factor_gt 0.0573
_refine_ls_wR_factor_ref 0.0585
_reflns_number_gt 2901
_reflns_number_total 3206
_reflns_threshold_expression >2sigma(I)
_cod_data_source_file om500566n_si_002.cif
_cod_data_source_block 9418
_cod_depositor_comments
;
The following automatic conversions were performed:

'_symmetry_cell_setting' value 'Monoclinic' changed to 'monoclinic'
according to
/usr/data/users/saulius/crontab/automatic-downloads/rss-feeds/ACS/lib/dictionaries/cif_core.dic
dictionary named 'cif_core.dic' version 2.4.2 from
2011-04-26.

'_exptl_absorpt_correction_type' value 'Multi-scan'
changed to 'multi-scan' according to
/usr/data/users/saulius/crontab/automatic-downloads/rss-feeds/ACS/lib/dictionaries/cif_core.dic
dictionary named 'cif_core.dic' version 2.4.2 from 2011-04-26.

Automatic conversion script
Id: cif_fix_values 2281 2013-09-26 08:29:07Z andrius 

The following automatic conversions were performed:

'_exptl_crystal_density_meas' value 'Not Measured' was changed to '?'
- the value is perceived as not measured.

Automatic conversion script
Id: cif_fix_values 3008 2015-01-20 13:52:24Z robertas 
;
_cod_original_sg_symbol_H-M P2(1)/n
_cod_database_code 4083780

loop_
_symmetry_equiv_pos_as_xyz
'x, y, z'
'-x+1/2, y+1/2, -z+1/2'
'-x, -y, -z'
'x-1/2, -y-1/2, z-1/2'

loop_
_atom_site_label
_atom_site_type_symbol
_atom_site_fract_x
_atom_site_fract_y
_atom_site_fract_z
_atom_site_U_iso_or_equiv
_atom_site_adp_type
_atom_site_occupancy
_atom_site_symmetry_multiplicity
_atom_site_calc_flag
_atom_site_refinement_flags
Pd1 Pd 0.55664(2) 0.348908(16) 0.747943(16) 0.01243(7) Uani 1 1 d .
Br1 Br 0.42938(3) 0.26200(2) 0.59825(2) 0.01986(8) Uani 1 1 d .
Br2 Br 0.69923(3) 0.43481(2) 0.89051(2) 0.02043(8) Uani 1 1 d .
N1 N 0.8329(2) 0.25265(18) 0.70419(19) 0.0158(5) Uani 1 1 d .
N2 N 0.9491(3) 0.24993(19) 0.6362(2) 0.0190(5) Uani 1 1 d .
N3 N 0.3640(3) 0.38236(19) 0.82654(19) 0.0170(5) Uani 1 1 d .
C1 C 0.7331(3) 0.3211(2) 0.6705(2) 0.0136(5) Uani 1 1 d .
C2 C 0.7869(3) 0.3667(2) 0.5709(2) 0.0149(5) Uani 1 1 d .
C3 C 0.7342(3) 0.4450(2) 0.4975(2) 0.0188(6) Uani 1 1 d .
H3 H 0.6458 0.4805 0.5099 0.023 Uiso 1 1 calc R
C4 C 0.8145(3) 0.4691(2) 0.4068(2) 0.0204(6) Uani 1 1 d .
H4 H 0.7804 0.5216 0.3558 0.025 Uiso 1 1 calc R
C5 C 0.9464(3) 0.4173(2) 0.3881(2) 0.0207(6) Uani 1 1 d .
H5 H 0.9979 0.4354 0.3241 0.025 Uiso 1 1 calc R
C6 C 1.0031(3) 0.3416(2) 0.4588(2) 0.0199(6) Uani 1 1 d .
H6 H 1.0924 0.3076 0.4461 0.024 Uiso 1 1 calc R
C7 C 0.9206(3) 0.3177(2) 0.5513(2) 0.0166(6) Uani 1 1 d .
C8 C 1.0485(3) 0.1627(2) 0.6656(2) 0.0204(6) Uani 1 1 d .
H8A H 1.1484 0.1874 0.6592 0.024 Uiso 1 1 calc R
H8B H 1.0341 0.0963 0.6203 0.024 Uiso 1 1 calc R
C9 C 1.0064(3) 0.1421(2) 0.7857(2) 0.0190(6) Uani 1 1 d .
H9A H 1.0196 0.0637 0.8050 0.023 Uiso 1 1 calc R
H9B H 1.0652 0.1875 0.8353 0.023 Uiso 1 1 calc R
C10 C 0.8501(3) 0.1743(2) 0.7941(2) 0.0177(6) Uani 1 1 d .
H10A H 0.7874 0.1097 0.7845 0.021 Uiso 1 1 calc R
H10B H 0.8293 0.2092 0.8651 0.021 Uiso 1 1 calc R
C12 C 0.2551(3) 0.4030(2) 0.8605(2) 0.0153(5) Uani 1 1 d .
C13 C 0.1126(3) 0.4304(3) 0.8990(3) 0.0232(6) Uani 1 1 d .
H13A H 0.1061 0.5097 0.9116 0.035 Uiso 1 1 calc R
H13B H 0.0938 0.3912 0.9672 0.035 Uiso 1 1 calc R
H13C H 0.0424 0.4086 0.8441 0.035 Uiso 1 1 calc R

loop_
_atom_site_aniso_label
_atom_site_aniso_U_11
_atom_site_aniso_U_22
_atom_site_aniso_U_33
_atom_site_aniso_U_23
_atom_site_aniso_U_13
_atom_site_aniso_U_12
Pd1 0.00938(11) 0.01426(11) 0.01365(11) 0.00003(7) 0.00327(8) 0.00146(7)
Br1 0.01497(15) 0.02402(16) 0.02059(15) -0.00491(11) 0.00169(11) -0.00205(11)
Br2 0.01855(15) 0.02346(16) 0.01929(15) -0.00414(11) -0.00061(11) 0.00155(11)
N1 0.0123(11) 0.0179(11) 0.0172(11) 0.0008(9) 0.0054(9) 0.0017(9)
N2 0.0131(12) 0.0192(12) 0.0246(13) 0.0006(10) 0.0080(10) 0.0050(10)
N3 0.0159(12) 0.0183(12) 0.0169(11) 0.0014(9) 0.0017(9) 0.0006(10)
C1 0.0110(12) 0.0145(13) 0.0154(12) -0.0027(10) 0.0039(10) 0.0010(10)
C2 0.0129(13) 0.0155(13) 0.0162(13) -0.0027(10) 0.0022(10) -0.0032(10)
C3 0.0159(14) 0.0196(14) 0.0209(14) -0.0008(11) -0.0008(11) -0.0009(11)
C4 0.0227(15) 0.0230(15) 0.0156(13) 0.0019(11) -0.0022(12) -0.0052(12)
C5 0.0208(14) 0.0231(15) 0.0182(13) -0.0023(11) 0.0064(11) -0.0076(12)
C6 0.0175(14) 0.0196(14) 0.0227(14) -0.0073(11) 0.0079(12) -0.0049(12)
C7 0.0150(13) 0.0145(13) 0.0203(14) -0.0025(11) 0.0039(11) -0.0035(11)
C8 0.0153(14) 0.0166(14) 0.0293(15) 0.0018(12) 0.0040(12) 0.0060(11)
C9 0.0155(14) 0.0177(14) 0.0239(15) 0.0024(11) 0.0023(12) 0.0034(11)
C10 0.0160(14) 0.0183(13) 0.0189(13) 0.0034(11) 0.0039(11) 0.0032(11)
C12 0.0163(14) 0.0141(13) 0.0154(12) 0.0013(10) 0.0033(11) 0.0009(11)
C13 0.0146(14) 0.0254(15) 0.0296(16) -0.0036(12) 0.0091(12) 0.0015(12)

loop_
_atom_type_symbol
_atom_type_description
_atom_type_scat_dispersion_real
_atom_type_scat_dispersion_imag
_atom_type_scat_source
C C 0.0033 0.0016 'International Tables Vol C Tables 4.2.6.8 and 6.1.1.4'
H H 0.0000 0.0000 'International Tables Vol C Tables 4.2.6.8 and 6.1.1.4'
N N 0.0061 0.0033 'International Tables Vol C Tables 4.2.6.8 and 6.1.1.4'
Br Br -0.2901 2.4595 'International Tables Vol C Tables 4.2.6.8 and 6.1.1.4'
Pd Pd -0.9988 1.0072 'International Tables Vol C Tables 4.2.6.8 and 6.1.1.4'

loop_
_geom_angle_atom_site_label_1
_geom_angle_atom_site_label_2
_geom_angle_atom_site_label_3
_geom_angle
C1 Pd1 N3 177.89(10)
C1 Pd1 Br1 88.54(8)
N3 Pd1 Br1 90.43(7)
C1 Pd1 Br2 87.50(8)
N3 Pd1 Br2 93.52(7)
Br1 Pd1 Br2 176.020(12)
C1 N1 N2 112.9(2)
C1 N1 C10 136.3(2)
N2 N1 C10 110.7(2)
C7 N2 N1 107.2(2)
C7 N2 C8 139.3(2)
N1 N2 C8 112.1(2)
C12 N3 Pd1 174.0(2)
N1 C1 C2 105.0(2)
N1 C1 Pd1 124.3(2)
C2 C1 Pd1 130.7(2)
C3 C2 C7 119.4(3)
C3 C2 C1 133.3(3)
C7 C2 C1 107.3(2)
C4 C3 C2 118.1(3)
C3 C4 C5 121.3(3)
C6 C5 C4 122.5(3)
C5 C6 C7 115.8(3)
N2 C7 C6 129.7(3)
N2 C7 C2 107.5(2)
C6 C7 C2 122.8(3)
N2 C8 C9 100.9(2)
C10 C9 C8 105.7(2)
N1 C10 C9 102.8(2)
N3 C12 C13 177.4(3)

loop_
_geom_bond_atom_site_label_1
_geom_bond_atom_site_label_2
_geom_bond_distance
Pd1 C1 1.945(3)
Pd1 N3 2.095(2)
Pd1 Br1 2.4341(6)
Pd1 Br2 2.4395(6)
N1 C1 1.322(3)
N1 N2 1.377(3)
N1 C10 1.468(3)
N2 C7 1.356(4)
N2 C8 1.460(4)
N3 C12 1.135(3)
C1 C2 1.436(4)
C2 C3 1.402(4)
C2 C7 1.414(4)
C3 C4 1.378(4)
C4 C5 1.412(4)
C5 C6 1.373(4)
C6 C7 1.407(4)
C8 C9 1.549(4)
C9 C10 1.526(4)
C12 C13 1.461(4)
